data_7211081
loop_
_publ_author_name
'Gao, Yanfei'
'Cao, Jianwei'
'Song, Ye'
'Zhang, Guonan'
'Wang, Yanqin'
'Liu, Zhiliang'

_publ_section_title
;
 Structure control and crystal-to-crystal transformation for two series of
 lanthanide--organic coordination polymers
;
_journal_issue 42
_journal_name_full CrystEngComm
_journal_page_first 8522
_journal_paper_doi 10.1039/c3ce41207e
_journal_volume 15
_journal_year 2013
_chemical_formula_sum 'C28 H17 Gd O10'
_chemical_formula_weight 670.67
_chemical_name_systematic
; 
 ? 
;
_space_group_IT_number 14
_symmetry_cell_setting monoclinic
_symmetry_space_group_name_Hall '-P 2yn'
_symmetry_space_group_name_H-M 'P 1 21/n 1'
_atom_sites_solution_hydrogens geom
_atom_sites_solution_primary direct
_atom_sites_solution_secondary difmap
_audit_creation_method SHELXL-97
_cell_angle_alpha 90.00
_cell_angle_beta 94.004(6)
_cell_angle_gamma 90.00
_cell_formula_units_Z 4
_cell_length_a 9.3657(5)
_cell_length_b 18.4465(10)
_cell_length_c 14.3860(11)
_cell_measurement_reflns_used 1871
_cell_measurement_temperature 293(2)
_cell_measurement_theta_max 28.3774
_cell_measurement_theta_min 2.4877
_cell_volume 2479.3(3)
_computing_structure_refinement 'SHELXL-97 (Sheldrick, 1997)'
_computing_structure_solution 'SHELXS-97 (Sheldrick, 1990)'
_diffrn_ambient_temperature 293(2)
_diffrn_measured_fraction_theta_full 0.999
_diffrn_measured_fraction_theta_max 0.999
_diffrn_radiation_monochromator graphite
_diffrn_radiation_source 'fine-focus sealed tube'
_diffrn_radiation_type MoK\a
_diffrn_radiation_wavelength 0.71073
_diffrn_reflns_av_R_equivalents 0.0967
_diffrn_reflns_av_sigmaI/netI 0.1724
_diffrn_reflns_limit_h_max 10
_diffrn_reflns_limit_h_min -11
_diffrn_reflns_limit_k_max 14
_diffrn_reflns_limit_k_min -21
_diffrn_reflns_limit_l_max 9
_diffrn_reflns_limit_l_min -17
_diffrn_reflns_number 8993
_diffrn_reflns_theta_full 25.01
_diffrn_reflns_theta_max 25.01
_diffrn_reflns_theta_min 2.52
_exptl_absorpt_coefficient_mu 2.736
_exptl_absorpt_correction_T_max 0.9732
_exptl_absorpt_correction_T_min 0.8984
_exptl_absorpt_correction_type multi-scan
_exptl_absorpt_process_details multi-scan
_exptl_crystal_density_diffrn 1.797
_exptl_crystal_density_method 'not measured'
_exptl_crystal_F_000 1316
_exptl_crystal_size_max 0.04
_exptl_crystal_size_mid 0.03
_exptl_crystal_size_min 0.01
_refine_diff_density_max 2.440
_refine_diff_density_min -1.574
_refine_diff_density_rms 0.214
_refine_ls_extinction_method none
_refine_ls_goodness_of_fit_ref 1.014
_refine_ls_hydrogen_treatment constr
_refine_ls_matrix_type full
_refine_ls_number_parameters 352
_refine_ls_number_reflns 4370
_refine_ls_number_restraints 984
_refine_ls_restrained_S_all 0.935
_refine_ls_R_factor_all 0.1365
_refine_ls_R_factor_gt 0.0706
_refine_ls_shift/su_max 0.007
_refine_ls_shift/su_mean 0.002
_refine_ls_structure_factor_coef Fsqd
_refine_ls_weighting_details 'calc w=1/[\s^2^(Fo^2^)+(0.0407P)^2^+0.0000P] where P=(Fo^2^+2Fc^2^)/3'
_refine_ls_weighting_scheme calc
_refine_ls_wR_factor_gt 0.1243
_refine_ls_wR_factor_ref 0.1583
_reflns_number_gt 2575
_reflns_number_total 4370
_reflns_threshold_expression >2sigma(I)
_cod_data_source_file c3ce41207e.txt
_cod_data_source_block exp_1376
_cod_original_sg_symbol_H-M P21/n
_cod_database_code 7211081

loop_
_symmetry_equiv_pos_as_xyz
'x, y, z'
'-x+1/2, y+1/2, -z+1/2'
'-x, -y, -z'
'x-1/2, -y-1/2, z-1/2'

loop_
_atom_site_label
_atom_site_type_symbol
_atom_site_fract_x
_atom_site_fract_y
_atom_site_fract_z
_atom_site_U_iso_or_equiv
_atom_site_adp_type
_atom_site_occupancy
_atom_site_symmetry_multiplicity
_atom_site_calc_flag
_atom_site_refinement_flags
Gd1 Gd 0.21356(6) 0.47341(3) 0.01083(4) 0.02248(19) Uani 1 1 d U
O1 O 0.3958(8) 0.5397(4) 0.0782(6) 0.0330(18) Uani 1 1 d U
O2 O 0.6291(9) 0.5602(4) 0.0986(6) 0.038(2) Uani 1 1 d U
O3 O 0.6382(10) 0.6772(4) 0.2265(6) 0.047(2) Uani 1 1 d U
O4 O 1.2056(13) 0.7713(5) 0.4500(8) 0.077(3) Uani 1 1 d U
H4C H 1.2909 0.7775 0.4349 0.093 Uiso 1 1 d R
O5 O 1.1273(9) 0.8815(4) 0.4105(6) 0.038(2) Uani 1 1 d U
O6 O 0.0828(9) 0.5787(4) 0.0436(6) 0.045(2) Uani 1 1 d U
O7 O -0.1160(9) 0.6420(4) 0.0364(6) 0.039(2) Uani 1 1 d U
O8 O 0.3154(10) 0.8861(4) 0.1876(6) 0.0428(19) Uani 1 1 d U
O9 O 0.3959(9) 0.9444(4) 0.3525(6) 0.040(2) Uani 1 1 d U
O10 O 0.6219(9) 0.9797(5) 0.3718(6) 0.052(2) Uani 1 1 d U
C1 C 0.5073(13) 0.5575(6) 0.1279(9) 0.028(2) Uani 1 1 d U
C2 C 0.4891(13) 0.5725(6) 0.2275(9) 0.031(2) Uani 1 1 d U
C3 C 0.4006(13) 0.5302(7) 0.2772(9) 0.040(2) Uani 1 1 d U
H3 H 0.3477 0.4942 0.2452 0.048 Uiso 1 1 calc R
C4 C 0.3855(14) 0.5376(7) 0.3708(9) 0.046(3) Uani 1 1 d U
H4A H 0.3280 0.5059 0.4017 0.055 Uiso 1 1 calc R
C5 C 0.4571(16) 0.5927(7) 0.4176(10) 0.050(3) Uani 1 1 d U
H5 H 0.4476 0.5995 0.4810 0.061 Uiso 1 1 calc R
C6 C 0.5457(15) 0.6394(7) 0.3687(10) 0.051(3) Uani 1 1 d U
H6 H 0.5960 0.6767 0.3997 0.061 Uiso 1 1 calc R
C7 C 0.5569(14) 0.6290(7) 0.2745(9) 0.038(2) Uani 1 1 d U
C8 C 0.7561(15) 0.7092(7) 0.2736(10) 0.044(3) Uani 1 1 d U
C9 C 0.8757(15) 0.6698(7) 0.2975(10) 0.046(3) Uani 1 1 d U
H9 H 0.8793 0.6205 0.2846 0.056 Uiso 1 1 calc R
C10 C 0.9936(15) 0.7056(7) 0.3422(10) 0.047(3) Uani 1 1 d U
H10 H 1.0758 0.6794 0.3601 0.056 Uiso 1 1 calc R
C11 C 0.9894(15) 0.7787(6) 0.3599(10) 0.042(3) Uani 1 1 d U
C12 C 0.8697(15) 0.8173(7) 0.3320(10) 0.050(3) Uani 1 1 d U
H12 H 0.8669 0.8670 0.3428 0.059 Uiso 1 1 calc R
C13 C 0.7514(16) 0.7827(7) 0.2873(10) 0.050(3) Uani 1 1 d U
H13 H 0.6705 0.8091 0.2671 0.060 Uiso 1 1 calc R
C14 C 1.1137(15) 0.8165(7) 0.4082(10) 0.047(3) Uani 1 1 d U
C15 C 0.0173(14) 0.6376(6) 0.0538(9) 0.034(3) Uani 1 1 d U
C16 C 0.0991(13) 0.7025(6) 0.0874(9) 0.033(2) Uani 1 1 d U
C17 C 0.0288(14) 0.7656(6) 0.1094(9) 0.040(3) Uani 1 1 d U
H17 H -0.0706 0.7666 0.1030 0.048 Uiso 1 1 calc R
C18 C 0.1013(14) 0.8270(6) 0.1404(9) 0.034(3) Uani 1 1 d U
H18 H 0.0513 0.8686 0.1549 0.040 Uiso 1 1 calc R
C19 C 0.2466(14) 0.8260(6) 0.1496(9) 0.039(3) Uani 1 1 d U
C20 C 0.3233(15) 0.7629(6) 0.1300(10) 0.047(3) Uani 1 1 d U
H20 H 0.4225 0.7610 0.1386 0.056 Uiso 1 1 calc R
C21 C 0.2441(15) 0.7038(6) 0.0974(10) 0.043(2) Uani 1 1 d U
H21 H 0.2934 0.6624 0.0812 0.052 Uiso 1 1 calc R
C22 C 0.4429(14) 0.9091(6) 0.1575(9) 0.038(2) Uani 1 1 d U
C23 C 0.4757(16) 0.8991(7) 0.0666(10) 0.052(3) Uani 1 1 d U
H23 H 0.4114 0.8760 0.0242 0.062 Uiso 1 1 calc R
C24 C 0.6031(17) 0.9233(8) 0.0399(11) 0.059(3) Uani 1 1 d U
H24 H 0.6263 0.9148 -0.0210 0.071 Uiso 1 1 calc R
C25 C 0.6998(16) 0.9602(7) 0.0994(10) 0.054(3) Uani 1 1 d U
H25 H 0.7830 0.9796 0.0780 0.064 Uiso 1 1 calc R
C26 C 0.6698(13) 0.9675(6) 0.1914(9) 0.040(2) Uani 1 1 d U
H26 H 0.7359 0.9901 0.2330 0.048 Uiso 1 1 calc R
C27 C 0.5434(14) 0.9417(6) 0.2227(9) 0.036(2) Uani 1 1 d U
C28 C 0.5159(15) 0.9562(6) 0.3233(9) 0.037(3) Uani 1 1 d U

loop_
_atom_site_aniso_label
_atom_site_aniso_U_11
_atom_site_aniso_U_22
_atom_site_aniso_U_33
_atom_site_aniso_U_23
_atom_site_aniso_U_13
_atom_site_aniso_U_12
Gd1 0.0130(3) 0.0257(3) 0.0281(3) -0.0004(3) -0.0029(2) 0.0012(3)
O1 0.023(4) 0.033(4) 0.042(4) -0.007(3) -0.005(3) -0.003(3)
O2 0.025(4) 0.050(4) 0.039(5) -0.009(4) 0.006(4) -0.012(4)
O3 0.044(4) 0.052(4) 0.045(4) -0.008(4) -0.003(4) -0.022(4)
O4 0.073(4) 0.070(4) 0.087(4) 0.005(3) -0.011(3) -0.003(3)
O5 0.033(5) 0.033(4) 0.047(5) -0.001(4) -0.004(4) -0.005(4)
O6 0.035(4) 0.034(4) 0.063(5) -0.013(4) -0.015(4) 0.003(4)
O7 0.028(5) 0.035(4) 0.052(5) -0.011(4) -0.011(4) -0.003(4)
O8 0.036(4) 0.040(4) 0.051(4) -0.021(4) 0.000(4) -0.010(3)
O9 0.031(5) 0.050(4) 0.039(5) -0.011(4) 0.012(4) -0.007(4)
O10 0.031(5) 0.075(5) 0.048(5) -0.011(5) 0.002(4) -0.013(5)
C1 0.024(5) 0.031(5) 0.029(5) -0.004(4) -0.001(4) -0.003(4)
C2 0.024(5) 0.038(5) 0.032(5) -0.013(4) 0.006(4) -0.010(4)
C3 0.030(5) 0.047(5) 0.042(5) -0.013(5) -0.005(5) -0.011(5)
C4 0.043(6) 0.055(6) 0.042(6) -0.009(6) 0.009(5) -0.014(5)
C5 0.056(6) 0.056(6) 0.041(6) -0.020(5) 0.012(6) -0.020(6)
C6 0.046(5) 0.059(5) 0.047(5) -0.015(5) -0.002(5) -0.016(5)
C7 0.031(5) 0.046(5) 0.036(5) -0.010(4) 0.005(4) -0.011(4)
C8 0.041(5) 0.043(5) 0.048(6) -0.015(5) -0.004(5) -0.017(5)
C9 0.046(6) 0.038(5) 0.053(6) -0.004(5) -0.013(5) -0.010(5)
C10 0.042(6) 0.039(5) 0.056(6) 0.000(5) -0.013(5) -0.004(5)
C11 0.040(6) 0.032(5) 0.052(6) -0.007(5) -0.005(5) -0.010(5)
C12 0.045(6) 0.044(5) 0.057(6) -0.012(5) -0.014(5) -0.007(5)
C13 0.043(5) 0.048(5) 0.058(5) -0.009(5) -0.011(5) -0.007(5)
C14 0.041(6) 0.041(6) 0.055(6) 0.007(6) -0.019(5) -0.006(5)
C15 0.032(5) 0.028(5) 0.041(5) -0.010(5) -0.009(5) 0.004(5)
C16 0.025(5) 0.027(5) 0.046(6) -0.007(5) -0.002(5) -0.002(4)
C17 0.031(5) 0.036(5) 0.052(5) -0.012(5) -0.007(5) 0.000(5)
C18 0.032(5) 0.025(5) 0.044(5) -0.011(5) 0.002(5) 0.002(5)
C19 0.032(5) 0.035(5) 0.048(5) -0.013(5) -0.009(5) -0.011(5)
C20 0.037(5) 0.044(5) 0.058(5) -0.018(5) -0.010(5) -0.005(5)
C21 0.039(5) 0.035(4) 0.055(5) -0.014(4) -0.006(5) 0.000(4)
C22 0.029(5) 0.044(5) 0.042(5) -0.013(4) 0.001(4) -0.011(4)
C23 0.044(6) 0.064(6) 0.048(6) -0.018(5) 0.003(5) -0.028(5)
C24 0.056(7) 0.078(6) 0.045(6) -0.018(6) 0.013(6) -0.024(6)
C25 0.045(6) 0.069(6) 0.049(6) -0.007(6) 0.015(6) -0.020(6)
C26 0.027(5) 0.051(5) 0.042(5) -0.015(5) 0.006(4) -0.020(5)
C27 0.030(5) 0.039(5) 0.039(5) -0.007(4) 0.004(4) -0.011(4)
C28 0.035(6) 0.039(5) 0.038(6) -0.005(5) 0.003(5) -0.008(5)

loop_
_atom_type_symbol
_atom_type_description
_atom_type_scat_dispersion_real
_atom_type_scat_dispersion_imag
_atom_type_scat_source
C C 0.0033 0.0016 'International Tables Vol C Tables 4.2.6.8 and 6.1.1.4'
H H 0.0000 0.0000 'International Tables Vol C Tables 4.2.6.8 and 6.1.1.4'
Gd Gd -0.1653 3.9035 'International Tables Vol C Tables 4.2.6.8 and 6.1.1.4'
O O 0.0106 0.0060 'International Tables Vol C Tables 4.2.6.8 and 6.1.1.4'

loop_
_geom_angle_atom_site_label_1
_geom_angle_atom_site_label_2
_geom_angle_atom_site_label_3
_geom_angle
_geom_angle_site_symmetry_1
_geom_angle_site_symmetry_3
O1 Gd1 O10 113.3(3) . 4_575
O1 Gd1 O2 86.5(3) . 3_665
O10 Gd1 O2 74.0(3) 4_575 3_665
O1 Gd1 O9 97.2(3) . 2_545
O10 Gd1 O9 131.3(3) 4_575 2_545
O2 Gd1 O9 147.8(3) 3_665 2_545
O1 Gd1 O6 81.7(3) . .
O10 Gd1 O6 72.3(3) 4_575 .
O2 Gd1 O6 136.0(3) 3_665 .
O9 Gd1 O6 75.9(3) 2_545 .
O1 Gd1 O7 149.7(3) . 3_565
O10 Gd1 O7 88.6(3) 4_575 3_565
O2 Gd1 O7 79.5(3) 3_665 3_565
O9 Gd1 O7 81.6(3) 2_545 3_565
O6 Gd1 O7 126.5(3) . 3_565
O1 Gd1 O5 76.2(3) . 2_645
O10 Gd1 O5 146.5(3) 4_575 2_645
O2 Gd1 O5 74.7(3) 3_665 2_645
O9 Gd1 O5 75.2(3) 2_545 2_645
O6 Gd1 O5 140.8(3) . 2_645
O7 Gd1 O5 74.2(3) 3_565 2_645
C1 O1 Gd1 161.7(8) . .
C1 O2 Gd1 149.6(8) . 3_665
C7 O3 C8 118.5(11) . .
C14 O4 H4C 113.3 . .
C14 O5 Gd1 138.7(9) . 2_655
C15 O6 Gd1 174.3(9) . .
C15 O7 Gd1 110.6(7) . 3_565
C22 O8 C19 121.3(10) . .
C28 O9 Gd1 134.5(8) . 2
C28 O10 Gd1 148.5(9) . 4_676
O2 C1 O1 123.9(11) . .
O2 C1 C2 119.4(11) . .
O1 C1 C2 116.6(11) . .
C7 C2 C3 116.8(11) . .
C7 C2 C1 122.5(11) . .
C3 C2 C1 120.7(10) . .
C4 C3 C2 124.1(12) . .
C4 C3 H3 117.9 . .
C2 C3 H3 117.9 . .
C3 C4 C5 118.6(13) . .
C3 C4 H4A 120.7 . .
C5 C4 H4A 120.7 . .
C4 C5 C6 119.3(13) . .
C4 C5 H5 120.3 . .
C6 C5 H5 120.3 . .
C7 C6 C5 119.4(12) . .
C7 C6 H6 120.3 . .
C5 C6 H6 120.3 . .
C2 C7 C6 121.6(12) . .
C2 C7 O3 119.5(11) . .
C6 C7 O3 118.8(11) . .
C9 C8 C13 121.8(13) . .
C9 C8 O3 120.6(11) . .
C13 C8 O3 117.4(13) . .
C8 C9 C10 118.2(12) . .
C8 C9 H9 120.9 . .
C10 C9 H9 120.9 . .
C11 C10 C9 121.0(13) . .
C11 C10 H10 119.5 . .
C9 C10 H10 119.5 . .
C12 C11 C10 119.5(13) . .
C12 C11 C14 119.5(11) . .
C10 C11 C14 121.0(13) . .
C11 C12 C13 120.4(12) . .
C11 C12 H12 119.8 . .
C13 C12 H12 119.8 . .
C8 C13 C12 119.1(14) . .
C8 C13 H13 120.4 . .
C12 C13 H13 120.4 . .
O5 C14 O4 123.7(13) . .
O5 C14 C11 123.8(13) . .
O4 C14 C11 112.5(11) . .
O7 C15 O6 121.1(11) . .
O7 C15 C16 119.7(11) . .
O6 C15 C16 119.2(11) . .
C21 C16 C17 116.7(11) . .
C21 C16 C15 122.7(11) . .
C17 C16 C15 120.6(12) . .
C18 C17 C16 122.2(12) . .
C18 C17 H17 118.9 . .
C16 C17 H17 118.9 . .
C19 C18 C17 119.2(11) . .
C19 C18 H18 120.4 . .
C17 C18 H18 120.4 . .
C18 C19 O8 117.8(11) . .
C18 C19 C20 120.9(11) . .
O8 C19 C20 121.0(12) . .
C21 C20 C19 116.9(13) . .
C21 C20 H20 121.6 . .
C19 C20 H20 121.6 . .
C16 C21 C20 124.1(12) . .
C16 C21 H21 118.0 . .
C20 C21 H21 118.0 . .
O8 C22 C23 121.2(12) . .
O8 C22 C27 118.5(11) . .
C23 C22 C27 120.3(13) . .
C24 C23 C22 119.0(13) . .
C24 C23 H23 120.5 . .
C22 C23 H23 120.5 . .
C23 C24 C25 122.6(14) . .
C23 C24 H24 118.7 . .
C25 C24 H24 118.7 . .
C26 C25 C24 118.3(13) . .
C26 C25 H25 120.8 . .
C24 C25 H25 120.8 . .
C25 C26 C27 121.1(12) . .
C25 C26 H26 119.4 . .
C27 C26 H26 119.4 . .
C26 C27 C22 118.4(12) . .
C26 C27 C28 117.3(11) . .
C22 C27 C28 124.1(12) . .
O9 C28 O10 124.9(12) . .
O9 C28 C27 120.6(12) . .
O10 C28 C27 114.4(12) . .

loop_
_geom_bond_atom_site_label_1
_geom_bond_atom_site_label_2
_geom_bond_distance
_geom_bond_site_symmetry_2
Gd1 O1 2.262(8) .
Gd1 O10 2.290(9) 4_575
Gd1 O2 2.314(8) 3_665
Gd1 O9 2.342(8) 2_545
Gd1 O6 2.361(8) .
Gd1 O7 2.397(7) 3_565
Gd1 O5 2.478(8) 2_645
O1 C1 1.267(14) .
O2 C1 1.245(13) .
O2 Gd1 2.314(8) 3_665
O3 C7 1.385(13) .
O3 C8 1.387(15) .
O4 C14 1.313(16) .
O4 H4C 0.8500 .
O5 C14 1.206(13) .
O5 Gd1 2.478(8) 2_655
O6 C15 1.261(13) .
O7 C15 1.258(14) .
O7 Gd1 2.397(7) 3_565
O8 C22 1.367(14) .
O8 C19 1.376(13) .
O9 C28 1.246(14) .
O9 Gd1 2.342(8) 2
O10 C28 1.251(15) .
O10 Gd1 2.290(9) 4_676
C1 C2 1.481(16) .
C2 C7 1.374(16) .
C2 C3 1.375(15) .
C3 C4 1.370(16) .
C3 H3 0.9300 .
C4 C5 1.370(16) .
C4 H4A 0.9300 .
C5 C6 1.417(16) .
C5 H5 0.9300 .
C6 C7 1.380(17) .
C6 H6 0.9300 .
C8 C9 1.360(18) .
C8 C13 1.370(15) .
C9 C10 1.403(18) .
C9 H9 0.9300 .
C10 C11 1.374(15) .
C10 H10 0.9300 .
C11 C12 1.364(18) .
C11 C14 1.487(18) .
C12 C13 1.397(18) .
C12 H12 0.9300 .
C13 H13 0.9300 .
C15 C16 1.484(16) .
C16 C21 1.356(17) .
C16 C17 1.385(15) .
C17 C18 1.378(15) .
C17 H17 0.9300 .
C18 C19 1.359(17) .
C18 H18 0.9300 .
C19 C20 1.406(16) .
C20 C21 1.381(16) .
C20 H20 0.9300 .
C21 H21 0.9300 .
C22 C23 1.376(17) .
C22 C27 1.415(17) .
C23 C24 1.354(17) .
C23 H23 0.9300 .
C24 C25 1.382(19) .
C24 H24 0.9300 .
C25 C26 1.378(17) .
C25 H25 0.9300 .
C26 C27 1.381(15) .
C26 H26 0.9300 .
C27 C28 1.512(17) .

loop_
_geom_torsion_atom_site_label_1
_geom_torsion_atom_site_label_2
_geom_torsion_atom_site_label_3
_geom_torsion_atom_site_label_4
_geom_torsion
_geom_torsion_site_symmetry_1
O10 Gd1 O1 C1 -156(3) 4_575
O2 Gd1 O1 C1 -85(3) 3_665
O9 Gd1 O1 C1 63(3) 2_545
O6 Gd1 O1 C1 138(3) .
O7 Gd1 O1 C1 -23(3) 3_565
O5 Gd1 O1 C1 -10(3) 2_645
O1 Gd1 O6 C15 82(8) .
O10 Gd1 O6 C15 -36(8) 4_575
O2 Gd1 O6 C15 6(9) 3_665
O9 Gd1 O6 C15 -178(8) 2_545
O7 Gd1 O6 C15 -110(8) 3_565
O5 Gd1 O6 C15 138(8) 2_645
Gd1 O2 C1 O1 -20(2) 3_665
Gd1 O2 C1 C2 157.1(11) 3_665
Gd1 O1 C1 O2 96(3) .
Gd1 O1 C1 C2 -81(3) .
O2 C1 C2 C7 43.8(18) .
O1 C1 C2 C7 -138.9(13) .
O2 C1 C2 C3 -137.0(12) .
O1 C1 C2 C3 40.3(17) .
C7 C2 C3 C4 -5(2) .
C1 C2 C3 C4 175.5(13) .
C2 C3 C4 C5 3(2) .
C3 C4 C5 C6 -1(2) .
C4 C5 C6 C7 1(2) .
C3 C2 C7 C6 5(2) .
C1 C2 C7 C6 -175.8(13) .
C3 C2 C7 O3 -174.8(11) .
C1 C2 C7 O3 4(2) .
C5 C6 C7 C2 -3(2) .
C5 C6 C7 O3 176.8(12) .
C8 O3 C7 C2 -148.8(12) .
C8 O3 C7 C6 31.5(18) .
C7 O3 C8 C9 71.5(18) .
C7 O3 C8 C13 -114.1(14) .
C13 C8 C9 C10 4(2) .
O3 C8 C9 C10 177.8(12) .
C8 C9 C10 C11 -1(2) .
C9 C10 C11 C12 -1(2) .
C9 C10 C11 C14 179.3(13) .
C10 C11 C12 C13 1(2) .
C14 C11 C12 C13 -179.4(14) .
C9 C8 C13 C12 -4(2) .
O3 C8 C13 C12 -178.1(13) .
C11 C12 C13 C8 1(2) .
Gd1 O5 C14 O4 -7(2) 2_655
Gd1 O5 C14 C11 171.6(9) 2_655
C12 C11 C14 O5 -14(2) .
C10 C11 C14 O5 165.8(13) .
C12 C11 C14 O4 164.9(14) .
C10 C11 C14 O4 -16(2) .
Gd1 O7 C15 O6 1.6(16) 3_565
Gd1 O7 C15 C16 -178.0(9) 3_565
Gd1 O6 C15 O7 104(8) .
Gd1 O6 C15 C16 -76(9) .
O7 C15 C16 C21 -172.3(13) .
O6 C15 C16 C21 8(2) .
O7 C15 C16 C17 7.0(19) .
O6 C15 C16 C17 -172.6(12) .
C21 C16 C17 C18 0(2) .
C15 C16 C17 C18 -179.7(12) .
C16 C17 C18 C19 0(2) .
C17 C18 C19 O8 -175.0(11) .
C17 C18 C19 C20 -2(2) .
C22 O8 C19 C18 -144.4(13) .
C22 O8 C19 C20 42.1(18) .
C18 C19 C20 C21 3(2) .
O8 C19 C20 C21 176.1(12) .
C17 C16 C21 C20 2(2) .
C15 C16 C21 C20 -178.8(13) .
C19 C20 C21 C16 -3(2) .
C19 O8 C22 C23 31.2(19) .
C19 O8 C22 C27 -146.8(12) .
O8 C22 C23 C24 179.5(12) .
C27 C22 C23 C24 -2(2) .
C22 C23 C24 C25 -2(2) .
C23 C24 C25 C26 5(2) .
C24 C25 C26 C27 -3(2) .
C25 C26 C27 C22 -2(2) .
C25 C26 C27 C28 -176.3(12) .
O8 C22 C27 C26 -177.5(11) .
C23 C22 C27 C26 4(2) .
O8 C22 C27 C28 -3.2(19) .
C23 C22 C27 C28 178.7(12) .
Gd1 O9 C28 O10 12(2) 2
Gd1 O9 C28 C27 -168.3(8) 2
Gd1 O10 C28 O9 -8(3) 4_676
Gd1 O10 C28 C27 172.7(11) 4_676
C26 C27 C28 O9 169.1(12) .
C22 C27 C28 O9 -5.2(19) .
C26 C27 C28 O10 -11.4(17) .
C22 C27 C28 O10 174.3(12) .
